data_4120768
loop_
_publ_author_name
'Tatsuki Morimoto'
'Chiaki Nishiura'
'Marina Tanaka'
'Jana Rohacova'
'Yuki Nakagawa'
'Yusuke Funada'
'Kazuhide Koike'
'Youhei Yamamoto'
'Sayaka Shishido'
'Tatsuhiro Kojima'
'Takuro Saeki'
'Tomoji Ozeki'
'Osamu Ishitani'

_publ_section_title
;
 Ring-Shaped Re(I) Multinuclear Complexes with Unique Photofunctional
 Properties
;
_journal_name_full 'Journal of the American Chemical Society'
_journal_page_first 13266
_journal_page_last 13269
_journal_paper_doi 10.1021/ja406144h
_journal_volume 135
_journal_year 2013
_chemical_formula_sum 'C164 H146 F24 N14 O8 P12 Re4'
_chemical_formula_weight 4013.39
_chemical_name_systematic
;
 ?
;
_space_group_IT_number 219
_symmetry_cell_setting cubic
_symmetry_space_group_name_Hall 'F -4a 2 3'
_symmetry_space_group_name_H-M 'F -4 3 c'
_atom_sites_solution_hydrogens geom
_atom_sites_solution_primary direct
_atom_sites_solution_secondary difmap
_audit_creation_method SHELXL-97
_cell_angle_alpha 90.00
_cell_angle_beta 90.00
_cell_angle_gamma 90.00
_cell_formula_units_Z 24
_cell_length_a 46.6523(1)
_cell_length_b 46.6523(1)
_cell_length_c 46.6523(1)
_cell_measurement_temperature 123(2)
_cell_volume 101535.8(4)
_computing_cell_refinement 'HKL2000 (Otwinowski & Minor, 1997)'
_computing_data_collection 'Crystal Clear (MSC, 2001)'
_computing_data_reduction 'HKL2000 (Otwinowski & Minor, 1997)'
_computing_structure_refinement 'SHELXL-97 (Sheldrick, 2008)'
_computing_structure_solution 'SHELXS-97 (Sheldrick, 2008)'
_diffrn_ambient_temperature 123(2)
_diffrn_measured_fraction_theta_full 0.999
_diffrn_measured_fraction_theta_max 0.999
_diffrn_measurement_device_type 'Rigaku Mercury CCD'
_diffrn_measurement_method 'oscillation method, \w scans'
_diffrn_radiation_monochromator 'Si 111'
_diffrn_radiation_source 'KEK PF-AR NW2A beamline'
_diffrn_radiation_type synchrotron
_diffrn_radiation_wavelength 0.6890
_diffrn_reflns_av_R_equivalents 0.0450
_diffrn_reflns_av_sigmaI/netI 0.0161
_diffrn_reflns_limit_h_max 68
_diffrn_reflns_limit_h_min -67
_diffrn_reflns_limit_k_max 68
_diffrn_reflns_limit_k_min -66
_diffrn_reflns_limit_l_max 68
_diffrn_reflns_limit_l_min -68
_diffrn_reflns_number 336694
_diffrn_reflns_theta_full 30.43
_diffrn_reflns_theta_max 30.43
_diffrn_reflns_theta_min 2.07
_exptl_absorpt_coefficient_mu 2.817
_exptl_absorpt_correction_type none
_exptl_crystal_density_diffrn 1.575
_exptl_crystal_F_000 47712
_exptl_crystal_size_max 0.18
_exptl_crystal_size_mid 0.18
_exptl_crystal_size_min 0.12
_refine_diff_density_max 1.677
_refine_diff_density_min -1.119
_refine_diff_density_rms 0.089
_refine_ls_abs_structure_details 'Flack H D (1983), Acta Cryst. A39, 876-881'
_refine_ls_abs_structure_Flack -0.005(3)
_refine_ls_extinction_method none
_refine_ls_goodness_of_fit_ref 1.071
_refine_ls_hydrogen_treatment constr
_refine_ls_matrix_type full
_refine_ls_number_parameters 527
_refine_ls_number_reflns 14096
_refine_ls_number_restraints 53
_refine_ls_restrained_S_all 1.093
_refine_ls_R_factor_all 0.0207
_refine_ls_R_factor_gt 0.0197
_refine_ls_shift/su_max 0.005
_refine_ls_shift/su_mean 0.000
_refine_ls_structure_factor_coef Fsqd
_refine_ls_weighting_details 'calc w=1/[\s^2^(Fo^2^)+(0.0372P)^2^+228.1264P] where P=(Fo^2^+2Fc^2^)/3'
_refine_ls_weighting_scheme calc
_refine_ls_wR_factor_gt 0.0566
_refine_ls_wR_factor_ref 0.0574
_reflns_number_gt 13743
_reflns_number_total 14096
_reflns_threshold_expression >2sigma(I)
_cod_data_source_file ja406144h_si_003_3.cif
_cod_data_source_block R4e
_cod_database_code 4120768

loop_
_symmetry_equiv_pos_as_xyz
'x, y, z'
'x, -y, -z'
'-x+1/2, -y+1/2, z'
'-x+1/2, y+1/2, -z'
'y+1/2, -x, -z'
'-y+1/2, -x, z'
'-y, x+1/2, -z'
'y, x+1/2, z'
'y, z, x'
'-y+1/2, -z+1/2, x'
'y, -z, -x'
'-y+1/2, z+1/2, -x'
'z+1/2, -y, -x'
'z+1/2, y, x'
'-z, y+1/2, -x'
'-z, -y+1/2, x'
'z, x, y'
'-z+1/2, x, -y+1/2'
'-z, -x, y'
'z+1/2, -x, -y+1/2'
'x+1/2, z, y'
'x+1/2, -z, -y'
'-x, z, -y+1/2'
'-x, -z+1/2, y'
'x, y+1/2, z+1/2'
'x, -y+1/2, -z+1/2'
'-x+1/2, -y+1, z+1/2'
'-x+1/2, y+1, -z+1/2'
'y+1/2, -x+1/2, -z+1/2'
'-y+1/2, -x+1/2, z+1/2'
'-y, x+1, -z+1/2'
'y, x+1, z+1/2'
'y, z+1/2, x+1/2'
'-y+1/2, -z+1, x+1/2'
'y, -z+1/2, -x+1/2'
'-y+1/2, z+1, -x+1/2'
'z+1/2, -y+1/2, -x+1/2'
'z+1/2, y+1/2, x+1/2'
'-z, y+1, -x+1/2'
'-z, -y+1, x+1/2'
'z, x+1/2, y+1/2'
'-z+1/2, x+1/2, -y+1'
'-z, -x+1/2, y+1/2'
'z+1/2, -x+1/2, -y+1'
'x+1/2, z+1/2, y+1/2'
'x+1/2, -z+1/2, -y+1/2'
'-x, z+1/2, -y+1'
'-x, -z+1, y+1/2'
'x+1/2, y, z+1/2'
'x+1/2, -y, -z+1/2'
'-x+1, -y+1/2, z+1/2'
'-x+1, y+1/2, -z+1/2'
'y+1, -x, -z+1/2'
'-y+1, -x, z+1/2'
'-y+1/2, x+1/2, -z+1/2'
'y+1/2, x+1/2, z+1/2'
'y+1/2, z, x+1/2'
'-y+1, -z+1/2, x+1/2'
'y+1/2, -z, -x+1/2'
'-y+1, z+1/2, -x+1/2'
'z+1, -y, -x+1/2'
'z+1, y, x+1/2'
'-z+1/2, y+1/2, -x+1/2'
'-z+1/2, -y+1/2, x+1/2'
'z+1/2, x, y+1/2'
'-z+1, x, -y+1'
'-z+1/2, -x, y+1/2'
'z+1, -x, -y+1'
'x+1, z, y+1/2'
'x+1, -z, -y+1/2'
'-x+1/2, z, -y+1'
'-x+1/2, -z+1/2, y+1/2'
'x+1/2, y+1/2, z'
'x+1/2, -y+1/2, -z'
'-x+1, -y+1, z'
'-x+1, y+1, -z'
'y+1, -x+1/2, -z'
'-y+1, -x+1/2, z'
'-y+1/2, x+1, -z'
'y+1/2, x+1, z'
'y+1/2, z+1/2, x'
'-y+1, -z+1, x'
'y+1/2, -z+1/2, -x'
'-y+1, z+1, -x'
'z+1, -y+1/2, -x'
'z+1, y+1/2, x'
'-z+1/2, y+1, -x'
'-z+1/2, -y+1, x'
'z+1/2, x+1/2, y'
'-z+1, x+1/2, -y+1/2'
'-z+1/2, -x+1/2, y'
'z+1, -x+1/2, -y+1/2'
'x+1, z+1/2, y'
'x+1, -z+1/2, -y'
'-x+1/2, z+1/2, -y+1/2'
'-x+1/2, -z+1, y'

loop_
_atom_site_label
_atom_site_type_symbol
_atom_site_fract_x
_atom_site_fract_y
_atom_site_fract_z
_atom_site_U_iso_or_equiv
_atom_site_adp_type
_atom_site_occupancy
_atom_site_symmetry_multiplicity
_atom_site_calc_flag
_atom_site_refinement_flags
_atom_site_disorder_assembly
_atom_site_disorder_group
Re1 Re 0.089254(2) 0.048416(2) 0.219839(2) 0.01236(2) Uani 1 1 d . . .
P1 P 0.058854(12) 0.089871(13) 0.214573(12) 0.01447(9) Uani 1 1 d . . .
P2 P -0.009573(12) 0.123065(12) 0.275020(13) 0.01542(10) Uani 1 1 d . . .
C1 C 0.09906(5) 0.05157(5) 0.18014(5) 0.0180(4) Uani 1 1 d . . .
O1 O 0.10525(5) 0.05400(5) 0.15627(4) 0.0296(4) Uani 1 1 d . . .
C2 C 0.05768(5) 0.02367(5) 0.21233(5) 0.0181(4) Uani 1 1 d . . .
O2 O 0.03765(4) 0.00899(5) 0.20991(5) 0.0304(4) Uani 1 1 d . . .
N1 N 0.08258(4) 0.04857(4) 0.26593(4) 0.0174(3) Uani 1 1 d . . .
C3 C 0.06130(5) 0.03450(5) 0.27958(5) 0.0202(4) Uani 1 1 d . . .
H3 H 0.0475 0.0245 0.2684 0.024 Uiso 1 1 calc R . .
C4 C 0.05872(6) 0.03397(6) 0.30919(6) 0.0266(5) Uani 1 1 d . . .
H4 H 0.0435 0.0238 0.3181 0.032 Uiso 1 1 calc R . .
C5 C 0.07874(7) 0.04856(7) 0.32564(6) 0.0301(5) Uani 1 1 d . . .
H5 H 0.0777 0.0482 0.3460 0.036 Uiso 1 1 calc R . .
C6 C 0.10017(7) 0.06350(6) 0.31199(6) 0.0275(5) Uani 1 1 d . . .
H6 H 0.1138 0.0739 0.3229 0.033 Uiso 1 1 calc R . .
C7 C 0.10196(5) 0.06339(5) 0.28206(5) 0.0196(4) Uani 1 1 d . . .
N2 N 0.12224(4) 0.07628(4) 0.23687(4) 0.0177(3) Uani 1 1 d . . .
C8 C 0.12371(5) 0.07921(5) 0.26596(5) 0.0199(4) Uani 1 1 d . . .
C9 C 0.14414(6) 0.09659(7) 0.27889(6) 0.0300(5) Uani 1 1 d . . .
H9 H 0.1446 0.0984 0.2992 0.036 Uiso 1 1 calc R . .
C10 C 0.16385(7) 0.11127(8) 0.26216(7) 0.0367(7) Uani 1 1 d . . .
H10 H 0.1780 0.1231 0.2707 0.044 Uiso 1 1 calc R . .
C11 C 0.16241(6) 0.10823(7) 0.23252(7) 0.0316(6) Uani 1 1 d . . .
H11 H 0.1757 0.1179 0.2205 0.038 Uiso 1 1 calc R . .
C12 C 0.14133(5) 0.09088(6) 0.22077(6) 0.0229(4) Uani 1 1 d . . .
H12 H 0.1403 0.0892 0.2005 0.027 Uiso 1 1 calc R . .
C13 C 0.07927(5) 0.12304(5) 0.21603(5) 0.0191(4) Uani 1 1 d . . .
C14 C 0.08510(6) 0.13628(6) 0.24209(6) 0.0246(5) Uani 1 1 d . . .
H14 H 0.0764 0.1295 0.2592 0.029 Uiso 1 1 calc R . .
C15 C 0.10403(7) 0.15984(6) 0.24300(7) 0.0326(6) Uani 1 1 d . . .
H15 H 0.1077 0.1692 0.2607 0.039 Uiso 1 1 calc R . .
C16 C 0.11723(7) 0.16944(6) 0.21847(8) 0.0366(6) Uani 1 1 d . . .
H16 H 0.1302 0.1851 0.2193 0.044 Uiso 1 1 calc R . .
C17 C 0.11161(7) 0.15611(6) 0.19232(8) 0.0325(6) Uani 1 1 d . . .
H17 H 0.1207 0.1627 0.1753 0.039 Uiso 1 1 calc R . .
C18 C 0.09272(6) 0.13311(6) 0.19120(6) 0.0242(5) Uani 1 1 d . . .
H18 H 0.0889 0.1241 0.1733 0.029 Uiso 1 1 calc R . .
C19 C 0.03822(5) 0.09343(5) 0.18157(5) 0.0181(4) Uani 1 1 d . . .
C20 C 0.02598(5) 0.12000(5) 0.17453(5) 0.0214(4) Uani 1 1 d . . .
H20 H 0.0290 0.1361 0.1866 0.026 Uiso 1 1 calc R . .
C21 C 0.00935(6) 0.12290(6) 0.14977(6) 0.0283(5) Uani 1 1 d . . .
H21 H 0.0007 0.1408 0.1455 0.034 Uiso 1 1 calc R . .
C22 C 0.00545(7) 0.09988(7) 0.13150(6) 0.0325(6) Uani 1 1 d . . .
H22 H -0.0056 0.1020 0.1145 0.039 Uiso 1 1 calc R . .
C23 C 0.01767(7) 0.07380(7) 0.13812(6) 0.0309(6) Uani 1 1 d . . .
H23 H 0.0151 0.0580 0.1255 0.037 Uiso 1 1 calc R . .
C24 C 0.03382(6) 0.07018(6) 0.16309(5) 0.0233(5) Uani 1 1 d . . .
H24 H 0.0418 0.0520 0.1675 0.028 Uiso 1 1 calc R . .
C25 C 0.01760(5) 0.12458(6) 0.30303(6) 0.0214(4) Uani 1 1 d . . .
C26 C 0.03741(6) 0.14718(7) 0.30329(7) 0.0323(6) Uani 1 1 d . . .
H26 H 0.0360 0.1621 0.2895 0.039 Uiso 1 1 calc R . .
C27 C 0.05929(7) 0.14775(9) 0.32383(8) 0.0418(8) Uani 1 1 d . . .
H27 H 0.0731 0.1627 0.3235 0.050 Uiso 1 1 calc R . .
C28 C 0.06100(6) 0.12678(8) 0.34455(8) 0.0392(8) Uani 1 1 d . . .
H28 H 0.0756 0.1277 0.3588 0.047 Uiso 1 1 calc R . .
C29 C 0.04158(6) 0.10436(7) 0.34472(7) 0.0322(6) Uani 1 1 d . . .
H29 H 0.0429 0.0898 0.3589 0.039 Uiso 1 1 calc R . .
C30 C 0.01994(6) 0.10324(6) 0.32379(6) 0.0250(5) Uani 1 1 d . . .
H30 H 0.0067 0.0877 0.3238 0.030 Uiso 1 1 calc R . .
C31 C -0.02173(5) 0.16023(5) 0.27359(6) 0.0216(4) Uani 1 1 d . . .
C32 C -0.03217(6) 0.17255(6) 0.29887(6) 0.0249(5) Uani 1 1 d . . .
H32 H -0.0313 0.1620 0.3163 0.030 Uiso 1 1 calc R . .
C33 C -0.04374(6) 0.20003(6) 0.29878(7) 0.0320(6) Uani 1 1 d . . .
H33 H -0.0509 0.2081 0.3161 0.038 Uiso 1 1 calc R . .
C34 C -0.04485(11) 0.21543(7) 0.27383(9) 0.0542(11) Uani 1 1 d . . .
H34 H -0.0523 0.2344 0.2738 0.065 Uiso 1 1 calc R . .
C35 C -0.03503(14) 0.20316(8) 0.24842(11) 0.0688(16) Uani 1 1 d . . .
H35 H -0.0363 0.2136 0.2310 0.083 Uiso 1 1 calc R . .
C36 C -0.02335(9) 0.17575(7) 0.24832(8) 0.0427(9) Uani 1 1 d . . .
H36 H -0.0165 0.1677 0.2309 0.051 Uiso 1 1 calc R . .
C37 C 0.01258(5) 0.11979(5) 0.24247(5) 0.0180(4) Uani 1 1 d . . .
H37A H -0.0001 0.1187 0.2255 0.022 Uiso 1 1 calc R . .
H37B H 0.0246 0.1371 0.2405 0.022 Uiso 1 1 calc R . .
C38 C 0.03193(5) 0.09321(5) 0.24333(5) 0.0173(4) Uani 1 1 d . . .
H38A H 0.0195 0.0760 0.2428 0.021 Uiso 1 1 calc R . .
H38B H 0.0421 0.0931 0.2619 0.021 Uiso 1 1 calc R . .
P3 P 0.352246(16) 0.352246(16) 0.352246(16) 0.0265(2) Uani 1 3 d S . .
F1 F 0.37014(4) 0.37991(4) 0.34185(4) 0.0359(4) Uani 1 1 d . . .
F2 F 0.36327(6) 0.33441(5) 0.32521(5) 0.0516(6) Uani 1 1 d . . .
P4 P 0.2500 0.2500 0.36327(5) 0.0484(5) Uiso 0.67 2 d SPD . 3
F3 F 0.2500 0.2500 0.32888(15) 0.164(5) Uiso 0.67 2 d SPD A 3
F4 F 0.2500 0.2500 0.39520(16) 0.215(7) Uiso 0.67 2 d SPD B 3
F5 F 0.21937(12) 0.23580(13) 0.36323(13) 0.0912(16) Uiso 0.67 1 d PD C 3
F6 F 0.23750(16) 0.28138(14) 0.35754(16) 0.124(2) Uiso 0.67 1 d PD D 3
P5 P 0.42569(3) 0.42569(3) 0.42569(3) 0.0656(6) Uiso 1 3 d SD . .
F7 F 0.42996(19) 0.39278(14) 0.4147(2) 0.106(4) Uiso 0.415(12) 1 d PD E 1
F8 F 0.4174(3) 0.45632(17) 0.4312(3) 0.192(9) Uiso 0.415(12) 1 d PD E 1
F9 F 0.44509(8) 0.44509(8) 0.44509(8) 0.103(4) Uiso 0.585(12) 3 d SPD E 2
F10 F 0.40671(9) 0.40671(9) 0.40671(9) 0.181(9) Uiso 0.585(12) 3 d SPD E 2
F11 F 0.4047(3) 0.4525(2) 0.4257(4) 0.058(3) Uiso 0.195(4) 1 d PD E -2
F12 F 0.4108(5) 0.4137(4) 0.4526(2) 0.097(7) Uiso 0.195(4) 1 d PD E -2
F13 F 0.4468(3) 0.4005(3) 0.4237(4) 0.071(5) Uiso 0.195(4) 1 d PD E -2
F14 F 0.4405(4) 0.4400(4) 0.3988(2) 0.076(5) Uiso 0.195(4) 1 d PD E -2
C39 C 0.09316(10) 0.09316(10) 0.09316(10) 0.063(2) Uani 1 3 d S . .
C40 C 0.11136(9) 0.11136(9) 0.11136(9) 0.0409(12) Uani 1 3 d S . .
N3 N 0.12534(8) 0.12534(8) 0.12534(8) 0.0545(14) Uani 1 3 d S . .
C41 C 0.2135(2) 0.2135(2) 0.2135(2) 0.117(5) Uani 1 3 d S . .
C42 C 0.19581(15) 0.19581(15) 0.19581(15) 0.079(3) Uani 1 3 d S . .
N4 N 0.18055(14) 0.18055(14) 0.18055(14) 0.134(5) Uani 1 3 d S . .
C43 C 0.0459(6) 0.0134(5) 0.0858(4) 0.187(13) Uani 0.50 1 d PD . .
C44 C 0.0419(4) 0.0028(3) 0.1153(3) 0.097(5) Uani 0.50 1 d PD . .
N5 N 0.0334(5) -0.0033(3) 0.1370(3) 0.152(8) Uani 0.50 1 d PD . .
C45 C 0.30125(15) 0.30125(15) 0.30125(15) 0.088(3) Uiso 1 3 d SD F 4
C46 C 0.2915(4) 0.2856(4) 0.3256(3) 0.073(4) Uiso 0.33 1 d PD F 4
N6 N 0.2842(5) 0.2713(5) 0.3443(4) 0.127(8) Uiso 0.33 1 d PD F 4

loop_
_atom_site_aniso_label
_atom_site_aniso_U_11
_atom_site_aniso_U_22
_atom_site_aniso_U_33
_atom_site_aniso_U_23
_atom_site_aniso_U_13
_atom_site_aniso_U_12
Re1 0.01187(4) 0.01249(4) 0.01272(4) -0.00064(3) 0.00085(3) 0.00004(3)
P1 0.0146(2) 0.0137(2) 0.0152(2) -0.00046(19) 0.00094(17) 0.00053(18)
P2 0.0147(2) 0.0135(2) 0.0180(2) -0.00275(18) 0.00182(18) -0.00042(18)
C1 0.0183(9) 0.0173(9) 0.0183(9) -0.0005(8) 0.0018(7) 0.0012(7)
O1 0.0376(11) 0.0308(10) 0.0204(8) 0.0031(7) 0.0081(7) 0.0047(8)
C2 0.0179(9) 0.0159(9) 0.0205(10) 0.0005(7) 0.0002(7) -0.0006(7)
O2 0.0226(9) 0.0277(10) 0.0408(11) -0.0001(8) -0.0039(8) -0.0084(7)
N1 0.0189(8) 0.0179(8) 0.0154(8) -0.0007(7) 0.0010(6) 0.0040(7)
C3 0.0204(10) 0.0203(10) 0.0198(10) 0.0035(8) 0.0038(8) 0.0041(8)
C4 0.0325(13) 0.0259(12) 0.0213(11) 0.0049(9) 0.0096(9) 0.0075(10)
C5 0.0419(15) 0.0307(13) 0.0178(10) 0.0002(10) 0.0038(10) 0.0125(12)
C6 0.0369(14) 0.0267(12) 0.0188(11) -0.0026(9) -0.0028(10) 0.0056(10)
C7 0.0217(10) 0.0203(10) 0.0168(10) -0.0019(8) -0.0010(8) 0.0044(8)
N2 0.0148(8) 0.0188(8) 0.0195(9) -0.0021(7) 0.0007(7) 0.0003(6)
C8 0.0193(10) 0.0215(10) 0.0191(10) -0.0038(8) -0.0023(8) 0.0025(8)
C9 0.0281(12) 0.0382(15) 0.0239(12) -0.0107(10) -0.0049(10) -0.0041(11)
C10 0.0295(14) 0.0425(17) 0.0381(16) -0.0121(13) -0.0024(12) -0.0148(12)
C11 0.0247(12) 0.0348(14) 0.0354(15) -0.0092(11) 0.0050(10) -0.0121(11)
C12 0.0190(10) 0.0252(11) 0.0245(11) -0.0047(10) 0.0024(8) -0.0054(8)
C13 0.0175(9) 0.0141(9) 0.0257(11) 0.0003(8) 0.0016(8) -0.0004(7)
C14 0.0230(11) 0.0213(11) 0.0294(12) -0.0035(9) 0.0006(9) -0.0014(8)
C15 0.0309(13) 0.0252(12) 0.0415(16) -0.0088(11) -0.0025(12) -0.0067(10)
C16 0.0317(14) 0.0229(12) 0.0551(19) 0.0021(13) -0.0027(14) -0.0095(10)
C17 0.0291(13) 0.0237(12) 0.0446(17) 0.0069(11) 0.0049(11) -0.0072(10)
C18 0.0229(11) 0.0224(11) 0.0274(12) 0.0033(9) 0.0034(9) -0.0016(9)
C19 0.0184(9) 0.0199(10) 0.0159(9) 0.0024(8) 0.0006(7) -0.0003(7)
C20 0.0226(10) 0.0203(10) 0.0214(10) 0.0053(8) -0.0001(8) 0.0004(8)
C21 0.0261(12) 0.0284(12) 0.0303(13) 0.0102(10) -0.0055(10) 0.0023(10)
C22 0.0309(14) 0.0410(16) 0.0257(12) 0.0069(11) -0.0096(10) 0.0017(12)
C23 0.0319(13) 0.0364(14) 0.0244(12) -0.0045(10) -0.0088(10) 0.0009(11)
C24 0.0236(11) 0.0259(11) 0.0204(10) -0.0026(9) -0.0032(8) 0.0029(9)
C25 0.0151(9) 0.0250(11) 0.0241(11) -0.0100(9) -0.0007(8) -0.0004(8)
C26 0.0267(12) 0.0351(15) 0.0352(14) -0.0129(12) 0.0020(11) -0.0100(11)
C27 0.0242(13) 0.054(2) 0.0471(18) -0.0295(16) 0.0004(12) -0.0110(13)
C28 0.0214(12) 0.057(2) 0.0389(16) -0.0262(15) -0.0098(11) 0.0047(12)
C29 0.0245(12) 0.0392(15) 0.0329(14) -0.0165(11) -0.0111(10) 0.0132(11)
C30 0.0204(11) 0.0261(12) 0.0284(12) -0.0095(9) -0.0056(9) 0.0064(9)
C31 0.0222(10) 0.0138(9) 0.0288(12) -0.0029(8) 0.0056(9) 0.0011(8)
C32 0.0267(12) 0.0181(11) 0.0299(12) -0.0077(9) 0.0039(10) 0.0009(9)
C33 0.0349(14) 0.0172(11) 0.0440(16) -0.0110(11) 0.0092(12) 0.0040(10)
C34 0.081(3) 0.0194(13) 0.063(2) -0.0011(14) 0.023(2) 0.0186(16)
C35 0.122(5) 0.0292(17) 0.055(2) 0.0160(16) 0.036(3) 0.032(2)
C36 0.070(2) 0.0206(13) 0.0378(16) 0.0051(11) 0.0228(16) 0.0148(14)
C37 0.0172(9) 0.0151(9) 0.0216(10) 0.0004(7) 0.0036(8) 0.0002(7)
C38 0.0171(9) 0.0171(9) 0.0178(9) -0.0015(7) 0.0026(7) 0.0011(7)
P3 0.0265(2) 0.0265(2) 0.0265(2) 0.0023(3) 0.0023(3) 0.0023(3)
F1 0.0369(9) 0.0345(9) 0.0362(9) 0.0135(8) 0.0063(8) -0.0018(7)
F2 0.0678(15) 0.0517(14) 0.0355(11) -0.0154(10) 0.0063(10) 0.0098(11)
C39 0.063(2) 0.063(2) 0.063(2) -0.008(2) -0.008(2) -0.008(2)
C40 0.0409(12) 0.0409(12) 0.0409(12) 0.0048(15) 0.0048(15) 0.0048(15)
N3 0.0545(14) 0.0545(14) 0.0545(14) -0.0044(16) -0.0044(16) -0.0044(16)
C41 0.117(5) 0.117(5) 0.117(5) 0.003(5) 0.003(5) 0.003(5)
C42 0.079(3) 0.079(3) 0.079(3) 0.005(3) 0.005(3) 0.005(3)
N4 0.134(5) 0.134(5) 0.134(5) -0.033(4) -0.033(4) -0.033(4)
C43 0.24(3) 0.156(19) 0.17(2) -0.009(16) 0.07(2) 0.13(2)
C44 0.150(14) 0.055(6) 0.086(9) -0.001(6) 0.013(9) 0.048(8)
N5 0.31(3) 0.059(7) 0.089(9) -0.008(7) -0.015(13) 0.061(11)

loop_
_atom_type_symbol
_atom_type_description
_atom_type_scat_dispersion_real
_atom_type_scat_dispersion_imag
_atom_type_scat_source
C C 0.0019 0.0015 'International Tables Vol C Tables 4.2.6.8 and 6.1.1.4'
H H 0.0000 0.0000 'International Tables Vol C Tables 4.2.6.8 and 6.1.1.4'
F F 0.0125 0.0097 'International Tables Vol C Tables 4.2.6.8 and 6.1.1.4'
N N 0.0037 0.0031 'International Tables Vol C Tables 4.2.6.8 and 6.1.1.4'
O O 0.0071 0.0057 'International Tables Vol C Tables 4.2.6.8 and 6.1.1.4'
P P 0.0854 0.0888 'International Tables Vol C Tables 4.2.6.8 and 6.1.1.4'
Re Re -1.4863 6.8916 'International Tables Vol C Tables 4.2.6.8 and 6.1.1.4'

loop_
_geom_angle_atom_site_label_1
_geom_angle_atom_site_label_2
_geom_angle_atom_site_label_3
_geom_angle
_geom_angle_site_symmetry_1
_geom_angle_site_symmetry_3
C2 Re1 C1 93.07(10) . .
C2 Re1 N2 168.89(9) . .
C1 Re1 N2 98.00(9) . .
C2 Re1 N1 94.20(9) . .
C1 Re1 N1 172.73(9) . .
N2 Re1 N1 74.73(8) . .
C2 Re1 P1 90.72(7) . .
C1 Re1 P1 88.87(7) . .
N2 Re1 P1 88.51(5) . .
N1 Re1 P1 90.80(5) . .
C2 Re1 P2 93.94(7) . 53_455
C1 Re1 P2 89.86(7) . 53_455
N2 Re1 P2 87.12(5) . 53_455
N1 Re1 P2 89.87(5) . 53_455
P1 Re1 P2 175.24(2) . 53_455
C13 P1 C19 103.33(11) . .
C13 P1 C38 104.92(11) . .
C19 P1 C38 104.30(11) . .
C13 P1 Re1 111.76(8) . .
C19 P1 Re1 118.01(8) . .
C38 P1 Re1 113.23(8) . .
C25 P2 C31 101.87(12) . .
C25 P2 C37 101.77(11) . .
C31 P2 C37 102.88(11) . .
C25 P2 Re1 118.45(9) . 31_545
C31 P2 Re1 113.01(8) . 31_545
C37 P2 Re1 116.65(8) . 31_545
O1 C1 Re1 178.6(2) . .
O2 C2 Re1 174.7(2) . .
C3 N1 C7 118.3(2) . .
C3 N1 Re1 124.80(17) . .
C7 N1 Re1 116.90(16) . .
N1 C3 C4 122.8(2) . .
C3 C4 C5 118.9(3) . .
C6 C5 C4 118.8(2) . .
C5 C6 C7 120.2(3) . .
N1 C7 C6 120.9(2) . .
N1 C7 C8 115.6(2) . .
C6 C7 C8 123.5(2) . .
C12 N2 C8 118.0(2) . .
C12 N2 Re1 124.59(17) . .
C8 N2 Re1 117.41(16) . .
N2 C8 C9 121.6(2) . .
N2 C8 C7 115.2(2) . .
C9 C8 C7 123.2(2) . .
C10 C9 C8 119.9(3) . .
C9 C10 C11 118.4(3) . .
C12 C11 C10 119.1(3) . .
N2 C12 C11 122.9(3) . .
C14 C13 C18 119.2(2) . .
C14 C13 P1 120.87(19) . .
C18 C13 P1 119.31(19) . .
C13 C14 C15 119.6(3) . .
C16 C15 C14 120.6(3) . .
C15 C16 C17 119.9(3) . .
C18 C17 C16 119.8(3) . .
C17 C18 C13 120.8(3) . .
C24 C19 C20 118.7(2) . .
C24 C19 P1 121.78(19) . .
C20 C19 P1 119.52(19) . .
C21 C20 C19 120.3(2) . .
C22 C21 C20 120.5(3) . .
C23 C22 C21 119.5(3) . .
C22 C23 C24 121.1(3) . .
C23 C24 C19 119.9(3) . .
C30 C25 C26 118.7(3) . .
C30 C25 P2 121.68(19) . .
C26 C25 P2 119.6(2) . .
C27 C26 C25 120.1(3) . .
C28 C27 C26 120.6(3) . .
C27 C28 C29 120.2(3) . .
C28 C29 C30 119.6(3) . .
C25 C30 C29 120.8(3) . .
C36 C31 C32 118.9(2) . .
C36 C31 P2 123.0(2) . .
C32 C31 P2 117.9(2) . .
C33 C32 C31 120.7(3) . .
C34 C33 C32 120.1(3) . .
C33 C34 C35 119.7(3) . .
C36 C35 C34 120.6(4) . .
C31 C36 C35 120.0(3) . .
C38 C37 P2 112.05(16) . .
C37 C38 P1 116.75(16) . .
F2 P3 F2 90.62(15) 9 .
F2 P3 F2 90.62(15) 9 17
F2 P3 F2 90.62(15) . 17
F2 P3 F1 89.67(12) 9 17
F2 P3 F1 178.61(14) . 17
F2 P3 F1 90.74(12) 17 17
F2 P3 F1 90.74(12) 9 9
F2 P3 F1 89.67(12) . 9
F2 P3 F1 178.61(14) 17 9
F1 P3 F1 88.97(12) 17 9
F2 P3 F1 178.61(14) 9 .
F2 P3 F1 90.74(12) . .
F2 P3 F1 89.67(12) 17 .
F1 P3 F1 88.97(12) 17 .
F1 P3 F1 88.97(12) 9 .
F4 P4 F5 90.1(2) . 3
F4 P4 F5 90.1(2) . .
F5 P4 F5 179.9(5) 3 .
F4 P4 F6 99.6(3) . 3
F5 P4 F6 93.1(3) 3 3
F5 P4 F6 86.9(3) . 3
F4 P4 F6 99.6(3) . .
F5 P4 F6 86.9(3) 3 .
F5 P4 F6 93.1(3) . .
F6 P4 F6 160.7(6) 3 .
F4 P4 F3 180.000(1) . .
F5 P4 F3 89.9(2) 3 .
F5 P4 F3 89.9(2) . .
F6 P4 F3 80.4(3) 3 .
F6 P4 F3 80.4(3) . .
F8 P5 F8 97.2(6) 17 9
F8 P5 F8 97.2(6) 17 .
F8 P5 F8 97.2(6) 9 .
F8 P5 F10 120.0(4) 17 .
F8 P5 F10 120.0(4) 9 .
F8 P5 F10 120.0(4) . .
F8 P5 F13 60.3(9) 17 9
F8 P5 F13 154.5(8) 9 9
F8 P5 F13 75.7(10) . 9
F10 P5 F13 83.9(5) . 9
F8 P5 F13 75.7(10) 17 .
F8 P5 F13 60.3(9) 9 .
F8 P5 F13 154.5(8) . .
F10 P5 F13 83.9(5) . .
F13 P5 F13 118.9(2) 9 .
F8 P5 F13 154.5(8) 17 17
F8 P5 F13 75.7(10) 9 17
F8 P5 F13 60.3(9) . 17
F10 P5 F13 83.9(5) . 17
F13 P5 F13 118.9(2) 9 17
F13 P5 F13 118.88(19) . 17
F8 P5 F12 134.5(11) 17 9
F8 P5 F12 95.2(11) 9 9
F8 P5 F12 37.7(10) . 9
F10 P5 F12 90.0(6) . 9
F13 P5 F12 93.5(7) 9 9
F13 P5 F12 146.0(7) . 9
F13 P5 F12 27.1(7) 17 9
F8 P5 F12 37.7(9) 17 .
F8 P5 F12 134.5(11) 9 .
F8 P5 F12 95.2(11) . .
F10 P5 F12 90.0(6) . .
F13 P5 F12 27.1(7) 9 .
F13 P5 F12 93.5(7) . .
F13 P5 F12 146.0(7) 17 .
F12 P5 F12 120.000(2) 9 .
F8 P5 F12 95.2(11) 17 17
F8 P5 F12 37.7(10) 9 17
F8 P5 F12 134.5(11) . 17
F10 P5 F12 90.0(6) . 17
F13 P5 F12 146.0(7) 9 17
F13 P5 F12 27.1(7) . 17
F13 P5 F12 93.5(7) 17 17
F12 P5 F12 120.000(5) 9 17
F12 P5 F12 120.000(3) . 17
F8 P5 F9 60.0(4) 17 .
F8 P5 F9 60.0(4) 9 .
F8 P5 F9 60.0(4) . .
F10 P5 F9 180.0(4) . .
F13 P5 F9 96.1(5) 9 .
F13 P5 F9 96.1(5) . .
F13 P5 F9 96.1(5) 17 .
F12 P5 F9 90.0(6) 9 .
F12 P5 F9 90.0(6) . .
F12 P5 F9 90.0(6) 17 .
F8 P5 F14 46.3(9) 17 9
F8 P5 F14 81.1(10) 9 9
F8 P5 F14 142.1(8) . 9
F10 P5 F14 92.2(5) . 9
F13 P5 F14 89.7(7) 9 9
F13 P5 F14 31.6(6) . 9
F13 P5 F14 150.4(7) 17 9
F12 P5 F14 176.3(8) 9 9
F12 P5 F14 63.0(8) . 9
F12 P5 F14 57.0(8) 17 9
F9 P5 F14 87.8(5) . 9
N3 C40 C39 180.0(11) . .
N4 C42 C41 180(2) . .
N5 C44 C43 166(2) . .
C46 C45 C46 119.96(6) 9 .
C46 C45 C46 119.96(6) 9 17
C46 C45 C46 119.96(6) . 17
N6 C46 C45 175(2) . .

loop_
_geom_bond_atom_site_label_1
_geom_bond_atom_site_label_2
_geom_bond_distance
_geom_bond_site_symmetry_2
Re1 C2 1.904(2) .
Re1 C1 1.913(2) .
Re1 N2 2.166(2) .
Re1 N1 2.1727(19) .
Re1 P1 2.4108(6) .
Re1 P2 2.4144(6) 53_455
P1 C13 1.818(2) .
P1 C19 1.823(2) .
P1 C38 1.844(2) .
P2 C25 1.822(3) .
P2 C31 1.825(2) .
P2 C37 1.843(2) .
P2 Re1 2.4144(6) 31_545
C1 O1 1.156(3) .
C2 O2 1.164(3) .
N1 C3 1.350(3) .
N1 C7 1.364(3) .
C3 C4 1.386(3) .
C4 C5 1.387(5) .
C5 C6 1.375(4) .
C6 C7 1.399(3) .
C7 C8 1.462(4) .
N2 C12 1.350(3) .
N2 C8 1.365(3) .
C8 C9 1.389(4) .
C9 C10 1.387(5) .
C10 C11 1.392(4) .
C11 C12 1.386(4) .
C13 C14 1.390(4) .
C13 C18 1.399(3) .
C14 C15 1.411(4) .
C15 C16 1.375(5) .
C16 C17 1.394(5) .
C17 C18 1.390(4) .
C19 C24 1.401(3) .
C19 C20 1.404(3) .
C20 C21 1.398(4) .
C21 C22 1.383(5) .
C22 C23 1.379(4) .
C23 C24 1.398(4) .
C25 C30 1.393(4) .
C25 C26 1.402(4) .
C26 C27 1.400(5) .
C27 C28 1.377(6) .
C28 C29 1.383(5) .
C29 C30 1.406(4) .
C31 C36 1.385(4) .
C31 C32 1.400(4) .
C32 C33 1.391(4) .
C33 C34 1.369(5) .
C34 C35 1.394(6) .
C35 C36 1.390(5) .
C37 C38 1.534(3) .
P3 F2 1.596(2) 9
P3 F2 1.596(2) .
P3 F2 1.596(2) 17
P3 F1 1.612(2) 17
P3 F1 1.612(2) 9
P3 F1 1.612(2) .
P4 F4 1.490(7) .
P4 F5 1.575(5) 3
P4 F5 1.575(5) .
P4 F6 1.599(6) 3
P4 F6 1.599(6) .
P4 F3 1.605(7) .
P5 F8 1.502(6) 17
P5 F8 1.502(6) 9
P5 F8 1.502(6) .
P5 F10 1.533(7) .
P5 F13 1.536(7) 9
P5 F13 1.536(7) .
P5 F13 1.536(7) 17
P5 F12 1.542(7) 9
P5 F12 1.542(7) .
P5 F12 1.542(7) 17
P5 F9 1.568(7) .
P5 F14 1.580(7) 9
C39 C40 1.471(11) .
C40 N3 1.129(9) .
C41 C42 1.433(19) .
C42 N4 1.233(15) .
C43 C44 1.477(8) .
C44 N5 1.124(8) .
C45 C46 1.427(8) 9
C45 C46 1.427(8) .
C45 C46 1.427(8) 17
C46 N6 1.147(8) .
